data_7053339
loop_
_publ_author_name
'Ye, Hong-Mei'
'Ren, Ning'
'Zhang, Jian-Jun'
'Sun, Shu-Jing'
'Wang, Juan-Fen'

_publ_section_title
;
 Crystal structures, luminescent and thermal properties of a new series of
 lanthanide complexes with 4-ethylbenzoic acid
;
_journal_issue 3
_journal_name_full 'New Journal of Chemistry'
_journal_page_first 533
_journal_paper_doi 10.1039/b9nj00504h
_journal_volume 34
_journal_year 2010
_chemical_formula_sum 'C78 H70 Ho2 N4 O12'
_chemical_formula_weight 1585.24
_chemical_name_systematic
;
?
;
_space_group_IT_number 2
_symmetry_cell_setting triclinic
_symmetry_space_group_name_Hall '-P 1'
_symmetry_space_group_name_H-M 'P -1'
_atom_sites_solution_hydrogens geom
_atom_sites_solution_primary direct
_atom_sites_solution_secondary difmap
_audit_creation_method SHELXL-97
_cell_angle_alpha 80.499(5)
_cell_angle_beta 83.494(5)
_cell_angle_gamma 82.076(6)
_cell_formula_units_Z 1
_cell_length_a 10.5709(18)
_cell_length_b 11.734(2)
_cell_length_c 13.976(3)
_cell_measurement_reflns_used 5978
_cell_measurement_temperature 293(2)
_cell_measurement_theta_max 27.48
_cell_measurement_theta_min 3.11
_cell_volume 1686.2(5)
_computing_cell_refinement 'CrystalClear (Rigaku Inc., 2008)'
_computing_data_collection 'CrystalClear (Rigaku Inc., 2008)'
_computing_data_reduction 'CrystalClear (Rigaku Inc., 2008)'
_computing_molecular_graphics 'Siemens SHELXTL'
_computing_publication_material 'Siemens SHELXTL'
_computing_structure_refinement 'SHELXL-97 (Sheldrick, 1997)'
_computing_structure_solution 'SHELXS-97 (Sheldrick, 1990)'
_diffrn_ambient_temperature 293(2)
_diffrn_detector_area_resol_mean 28.5714
_diffrn_measured_fraction_theta_full 0.957
_diffrn_measured_fraction_theta_max 0.957
_diffrn_measurement_device_type Saturn724+
_diffrn_measurement_method Multi-scan
_diffrn_radiation_monochromator graphite
_diffrn_radiation_source 'Rotating Anode'
_diffrn_radiation_type MoK\a
_diffrn_radiation_wavelength 0.71073
_diffrn_reflns_av_R_equivalents 0.0325
_diffrn_reflns_av_sigmaI/netI 0.0553
_diffrn_reflns_limit_h_max 13
_diffrn_reflns_limit_h_min -11
_diffrn_reflns_limit_k_max 15
_diffrn_reflns_limit_k_min -15
_diffrn_reflns_limit_l_max 18
_diffrn_reflns_limit_l_min -18
_diffrn_reflns_number 13930
_diffrn_reflns_theta_full 27.48
_diffrn_reflns_theta_max 27.48
_diffrn_reflns_theta_min 3.11
_diffrn_standards_decay_% 0
_diffrn_standards_interval_count 0
_diffrn_standards_interval_time 0
_diffrn_standards_number 0
_exptl_absorpt_coefficient_mu 2.397
_exptl_absorpt_correction_T_max 0.7302
_exptl_absorpt_correction_T_min 0.6457
_exptl_absorpt_correction_type empirical
_exptl_crystal_colour 'pale yellow'
_exptl_crystal_density_diffrn 1.561
_exptl_crystal_density_method 'not measured'
_exptl_crystal_description Block
_exptl_crystal_F_000 796
_exptl_crystal_size_max 0.20
_exptl_crystal_size_mid 0.14
_exptl_crystal_size_min 0.14
_refine_diff_density_max 1.395
_refine_diff_density_min -0.773
_refine_diff_density_rms 0.110
_refine_ls_extinction_method none
_refine_ls_goodness_of_fit_ref 1.003
_refine_ls_hydrogen_treatment constr
_refine_ls_matrix_type full
_refine_ls_number_parameters 436
_refine_ls_number_reflns 7401
_refine_ls_number_restraints 0
_refine_ls_restrained_S_all 1.003
_refine_ls_R_factor_all 0.0355
_refine_ls_R_factor_gt 0.0306
_refine_ls_shift/su_max 0.002
_refine_ls_shift/su_mean 0.000
_refine_ls_structure_factor_coef Fsqd
_refine_ls_weighting_details 'calc w=1/[\s^2^(Fo^2^)+(0.0269P)^2^+0.0000P] where P=(Fo^2^+2Fc^2^)/3'
_refine_ls_weighting_scheme calc
_refine_ls_wR_factor_gt 0.0586
_refine_ls_wR_factor_ref 0.0609
_reflns_number_gt 6740
_reflns_number_total 7401
_reflns_threshold_expression >2sigma(I)
_cod_data_source_file b9nj00504h.txt
_cod_data_source_block bo91
_cod_depositor_comments
;
The following automatic conversions were performed:

'_symmetry_cell_setting' value 'Triclinic' changed to 'triclinic'
according to /home/saulius/struct/CIF-dictionaries/cif_core.dic
dictionary named 'cif_core.dic' version 2.4.2 from 2011-04-26.

Automatic conversion script
Id: cif_fix_values 1891 2012-01-12 08:04:46Z andrius 
;
_cod_original_cell_volume 1686.1(5)
_cod_original_sg_symbol_H-M P-1
_cod_database_code 7053339

loop_
_symmetry_equiv_pos_as_xyz
'x, y, z'
'-x, -y, -z'

loop_
_atom_site_label
_atom_site_type_symbol
_atom_site_fract_x
_atom_site_fract_y
_atom_site_fract_z
_atom_site_U_iso_or_equiv
_atom_site_adp_type
_atom_site_occupancy
_atom_site_symmetry_multiplicity
_atom_site_calc_flag
_atom_site_refinement_flags
Ho1 Ho 0.660028(13) 0.385732(11) 0.556345(9) 0.01235(5) Uani 1 1 d .
O1 O 0.81142(19) 0.40215(18) 0.66788(14) 0.0190(4) Uani 1 1 d .
O2 O 0.6541(2) 0.29663(17) 0.72354(15) 0.0189(4) Uani 1 1 d .
O3 O 0.62310(19) 0.36261(18) 0.40208(14) 0.0181(4) Uani 1 1 d .
O4 O 0.4375(2) 0.46553(17) 0.36358(15) 0.0207(5) Uani 1 1 d .
O5 O 0.73639(19) 0.54942(17) 0.46254(15) 0.0177(4) Uani 1 1 d .
O6 O 0.54872(19) 0.64743(18) 0.42339(15) 0.0195(5) Uani 1 1 d .
N1 N 0.6932(2) 0.1670(2) 0.54869(18) 0.0171(5) Uani 1 1 d .
N2 N 0.8734(2) 0.3080(2) 0.47157(17) 0.0156(5) Uani 1 1 d .
C1 C 0.8347(3) 0.4524(3) 0.8563(2) 0.0180(6) Uani 1 1 d .
H1 H 0.8993 0.4748 0.8065 0.022 Uiso 1 1 calc R
C2 C 0.8309(3) 0.4870(3) 0.9470(2) 0.0202(6) Uani 1 1 d .
H2 H 0.8926 0.5340 0.9580 0.024 Uiso 1 1 calc R
C3 C 0.7391(3) 0.4546(3) 1.0220(2) 0.0232(7) Uani 1 1 d .
C4 C 0.6494(3) 0.3854(3) 1.0038(2) 0.0264(7) Uani 1 1 d .
H4 H 0.5861 0.3614 1.0541 0.032 Uiso 1 1 calc R
C5 C 0.6518(3) 0.3516(3) 0.9131(2) 0.0221(7) Uani 1 1 d .
H5 H 0.5897 0.3051 0.9020 0.026 Uiso 1 1 calc R
C6 C 0.7436(3) 0.3848(3) 0.8382(2) 0.0168(6) Uani 1 1 d .
C7 C 0.7372(3) 0.3583(3) 0.7384(2) 0.0170(6) Uani 1 1 d .
C8 C 0.7378(4) 0.4916(3) 1.1205(2) 0.0319(8) Uani 1 1 d .
H8A H 0.6503 0.4909 1.1543 0.038 Uiso 1 1 calc R
H8B H 0.7596 0.5724 1.1115 0.038 Uiso 1 1 calc R
C9 C 0.8327(3) 0.4120(4) 1.1836(2) 0.0381(9) Uani 1 1 d .
H9A H 0.8151 0.3313 1.1890 0.046 Uiso 1 1 calc R
H9B H 0.8236 0.4348 1.2487 0.046 Uiso 1 1 calc R
H9C H 0.9203 0.4189 1.1538 0.046 Uiso 1 1 calc R
C10 C 0.3988(3) 0.3201(3) 0.2369(2) 0.0194(6) Uani 1 1 d .
H10 H 0.3363 0.3849 0.2454 0.023 Uiso 1 1 calc R
C11 C 0.3808(3) 0.2448(3) 0.1755(2) 0.0240(7) Uani 1 1 d .
H11 H 0.3062 0.2589 0.1411 0.029 Uiso 1 1 calc R
C12 C 0.4692(4) 0.1494(3) 0.1627(2) 0.0298(8) Uani 1 1 d .
C13 C 0.5794(3) 0.1313(3) 0.2118(2) 0.0274(8) Uani 1 1 d .
H13 H 0.6419 0.0667 0.2028 0.033 Uiso 1 1 calc R
C14 C 0.5986(3) 0.2067(3) 0.2735(2) 0.0197(6) Uani 1 1 d .
H14 H 0.6740 0.1933 0.3068 0.024 Uiso 1 1 calc R
C15 C 0.5088(3) 0.3015(2) 0.2870(2) 0.0137(6) Uani 1 1 d .
C16 C 0.5241(3) 0.3828(2) 0.3562(2) 0.0136(6) Uani 1 1 d .
C17 C 0.4453(5) 0.0672(3) 0.0959(3) 0.0530(13) Uani 1 1 d .
H17A H 0.5254 0.0151 0.0835 0.064 Uiso 1 1 calc R
H17B H 0.4232 0.1131 0.0327 0.064 Uiso 1 1 calc R
C18 C 0.3385(6) -0.0069(4) 0.1364(4) 0.0762(19) Uani 1 1 d .
H18A H 0.3624 -0.0571 0.1965 0.091 Uiso 1 1 calc R
H18B H 0.3251 -0.0552 0.0884 0.091 Uiso 1 1 calc R
H18C H 0.2591 0.0439 0.1504 0.091 Uiso 1 1 calc R
C19 C 0.6640(3) 0.7516(2) 0.2466(2) 0.0183(6) Uani 1 1 d .
H19 H 0.5738 0.7505 0.2512 0.022 Uiso 1 1 calc R
C20 C 0.7256(3) 0.8121(3) 0.1654(2) 0.0207(7) Uani 1 1 d .
H20 H 0.6767 0.8513 0.1141 0.025 Uiso 1 1 calc R
C21 C 0.8570(3) 0.8172(3) 0.1567(2) 0.0203(7) Uani 1 1 d .
C22 C 0.9263(3) 0.7577(3) 0.2316(2) 0.0209(7) Uani 1 1 d .
H22 H 1.0163 0.7599 0.2272 0.025 Uiso 1 1 calc R
C23 C 0.8670(3) 0.6951(2) 0.3126(2) 0.0167(6) Uani 1 1 d .
H23 H 0.9166 0.6535 0.3626 0.020 Uiso 1 1 calc R
C24 C 0.7346(3) 0.6926(2) 0.3212(2) 0.0148(6) Uani 1 1 d .
C25 C 0.6684(3) 0.6248(2) 0.4088(2) 0.0151(6) Uani 1 1 d .
C26 C 0.9225(4) 0.8833(3) 0.0670(2) 0.0298(8) Uani 1 1 d .
H26A H 0.9997 0.9111 0.0846 0.036 Uiso 1 1 calc R
H26B H 0.8637 0.9522 0.0420 0.036 Uiso 1 1 calc R
C27 C 0.9616(4) 0.8068(3) -0.0130(3) 0.0414(10) Uani 1 1 d .
H27A H 1.0266 0.7429 0.0092 0.050 Uiso 1 1 calc R
H27B H 0.9969 0.8538 -0.0720 0.050 Uiso 1 1 calc R
H27C H 0.8862 0.7747 -0.0274 0.050 Uiso 1 1 calc R
C28 C 0.6099(3) 0.0953(3) 0.5904(2) 0.0231(7) Uani 1 1 d .
H28 H 0.5426 0.1229 0.6350 0.028 Uiso 1 1 calc R
C29 C 0.6158(3) -0.0188(3) 0.5722(3) 0.0279(8) Uani 1 1 d .
H29 H 0.5551 -0.0678 0.6051 0.033 Uiso 1 1 calc R
C30 C 0.7097(3) -0.0589(3) 0.5065(3) 0.0285(8) Uani 1 1 d .
H30 H 0.7128 -0.1353 0.4915 0.034 Uiso 1 1 calc R
C31 C 0.8013(3) 0.0124(3) 0.4614(2) 0.0231(7) Uani 1 1 d .
C32 C 0.9063(3) -0.0244(3) 0.3942(3) 0.0328(8) Uani 1 1 d .
H32 H 0.9127 -0.0997 0.3761 0.039 Uiso 1 1 calc R
C33 C 0.9954(4) 0.0459(3) 0.3566(3) 0.0331(8) Uani 1 1 d .
H33 H 1.0639 0.0196 0.3122 0.040 Uiso 1 1 calc R
C34 C 0.9889(3) 0.1602(3) 0.3823(2) 0.0225(7) Uani 1 1 d .
C35 C 1.0855(3) 0.2337(3) 0.3496(2) 0.0257(7) Uani 1 1 d .
H35 H 1.1573 0.2094 0.3072 0.031 Uiso 1 1 calc R
C36 C 1.0745(3) 0.3396(3) 0.3794(2) 0.0240(7) Uani 1 1 d .
H36 H 1.1399 0.3890 0.3599 0.029 Uiso 1 1 calc R
C37 C 0.9658(3) 0.3748(3) 0.4392(2) 0.0184(6) Uani 1 1 d .
H37 H 0.9575 0.4502 0.4575 0.022 Uiso 1 1 calc R
C38 C 0.8856(3) 0.2007(3) 0.4453(2) 0.0162(6) Uani 1 1 d .
C39 C 0.7897(3) 0.1258(3) 0.4860(2) 0.0177(6) Uani 1 1 d .

loop_
_atom_site_aniso_label
_atom_site_aniso_U_11
_atom_site_aniso_U_22
_atom_site_aniso_U_33
_atom_site_aniso_U_23
_atom_site_aniso_U_13
_atom_site_aniso_U_12
Ho1 0.01333(7) 0.01246(7) 0.01132(7) -0.00166(5) -0.00148(4) -0.00164(5)
O1 0.0142(10) 0.0287(12) 0.0147(10) -0.0038(9) -0.0036(8) -0.0028(9)
O2 0.0232(11) 0.0179(11) 0.0163(10) 0.0011(9) -0.0060(9) -0.0062(9)
O3 0.0180(10) 0.0223(11) 0.0156(10) -0.0043(9) -0.0030(8) -0.0043(9)
O4 0.0290(12) 0.0151(11) 0.0164(11) -0.0046(9) -0.0012(9) 0.0045(10)
O5 0.0173(10) 0.0165(11) 0.0189(11) 0.0001(9) -0.0023(8) -0.0032(9)
O6 0.0148(10) 0.0280(12) 0.0162(10) -0.0034(9) -0.0002(8) -0.0056(9)
N1 0.0162(12) 0.0139(12) 0.0203(13) 0.0006(10) -0.0027(10) -0.0016(10)
N2 0.0157(12) 0.0161(13) 0.0149(12) -0.0017(10) -0.0045(10) 0.0004(10)
C1 0.0181(15) 0.0208(16) 0.0144(14) 0.0002(12) -0.0021(12) -0.0027(13)
C2 0.0224(16) 0.0210(16) 0.0177(15) -0.0027(13) -0.0058(12) -0.0014(13)
C3 0.0306(18) 0.0205(16) 0.0182(16) -0.0049(13) 0.0001(13) -0.0011(14)
C4 0.0319(18) 0.0277(18) 0.0186(16) -0.0011(14) 0.0036(14) -0.0076(15)
C5 0.0236(16) 0.0222(17) 0.0214(16) -0.0022(13) -0.0007(13) -0.0086(14)
C6 0.0204(15) 0.0143(15) 0.0137(14) 0.0022(12) -0.0041(12) 0.0018(12)
C7 0.0166(14) 0.0160(15) 0.0175(15) -0.0005(12) -0.0045(12) 0.0013(12)
C8 0.044(2) 0.035(2) 0.0195(17) -0.0103(15) 0.0041(15) -0.0129(17)
C9 0.034(2) 0.068(3) 0.0168(16) -0.0105(17) 0.0041(15) -0.021(2)
C10 0.0175(15) 0.0195(16) 0.0211(15) -0.0019(13) -0.0006(12) -0.0045(13)
C11 0.0259(17) 0.0245(17) 0.0233(16) -0.0033(14) -0.0095(14) -0.0034(14)
C12 0.046(2) 0.0246(18) 0.0228(17) -0.0093(14) -0.0129(16) -0.0023(16)
C13 0.038(2) 0.0167(16) 0.0264(17) -0.0077(14) -0.0082(15) 0.0114(15)
C14 0.0223(16) 0.0236(17) 0.0135(14) -0.0048(12) -0.0049(12) 0.0006(13)
C15 0.0167(14) 0.0133(14) 0.0105(13) 0.0009(11) 0.0002(11) -0.0043(12)
C16 0.0187(15) 0.0118(14) 0.0089(13) 0.0012(11) 0.0037(11) -0.0043(12)
C17 0.085(3) 0.031(2) 0.052(3) -0.026(2) -0.046(3) 0.019(2)
C18 0.146(5) 0.029(2) 0.071(3) -0.002(2) -0.071(4) -0.028(3)
C19 0.0188(15) 0.0161(15) 0.0199(15) -0.0035(12) -0.0029(12) 0.0008(12)
C20 0.0264(16) 0.0186(16) 0.0141(14) 0.0027(12) -0.0031(12) 0.0031(13)
C21 0.0273(17) 0.0150(15) 0.0170(15) -0.0027(12) 0.0047(13) -0.0014(13)
C22 0.0153(15) 0.0224(17) 0.0243(16) -0.0048(13) 0.0020(12) -0.0015(13)
C23 0.0182(15) 0.0130(14) 0.0178(15) 0.0001(12) -0.0009(12) -0.0010(12)
C24 0.0183(14) 0.0089(14) 0.0166(14) -0.0025(11) 0.0018(11) -0.0015(12)
C25 0.0176(14) 0.0135(14) 0.0167(14) -0.0067(12) -0.0004(12) -0.0066(12)
C26 0.037(2) 0.0252(19) 0.0232(17) 0.0045(15) 0.0054(15) -0.0066(16)
C27 0.055(3) 0.040(2) 0.0214(18) 0.0020(17) 0.0151(17) -0.001(2)
C28 0.0203(16) 0.0196(16) 0.0285(17) -0.0011(14) -0.0011(13) -0.0038(13)
C29 0.0282(18) 0.0167(16) 0.038(2) 0.0038(15) -0.0037(15) -0.0090(14)
C30 0.0326(19) 0.0129(16) 0.042(2) -0.0052(15) -0.0121(16) -0.0035(14)
C31 0.0263(17) 0.0160(16) 0.0278(17) -0.0069(13) -0.0059(14) 0.0014(13)
C32 0.037(2) 0.0191(18) 0.044(2) -0.0161(16) -0.0006(17) 0.0009(16)
C33 0.034(2) 0.031(2) 0.0320(19) -0.0130(16) 0.0045(16) 0.0061(16)
C34 0.0221(16) 0.0205(16) 0.0234(16) -0.0042(13) -0.0020(13) 0.0039(13)
C35 0.0181(16) 0.0337(19) 0.0218(16) -0.0032(15) 0.0036(13) 0.0040(14)
C36 0.0169(15) 0.0287(18) 0.0247(16) 0.0009(14) 0.0001(13) -0.0048(14)
C37 0.0169(15) 0.0184(16) 0.0200(15) -0.0015(12) -0.0058(12) -0.0003(12)
C38 0.0185(15) 0.0148(15) 0.0144(14) 0.0013(12) -0.0062(12) 0.0007(12)
C39 0.0173(15) 0.0159(15) 0.0194(15) -0.0025(12) -0.0059(12) 0.0025(12)

loop_
_atom_type_symbol
_atom_type_description
_atom_type_scat_dispersion_real
_atom_type_scat_dispersion_imag
_atom_type_scat_source
C C 0.0033 0.0016 'International Tables Vol C Tables 4.2.6.8 and 6.1.1.4'
H H 0.0000 0.0000 'International Tables Vol C Tables 4.2.6.8 and 6.1.1.4'
N N 0.0061 0.0033 'International Tables Vol C Tables 4.2.6.8 and 6.1.1.4'
O O 0.0106 0.0060 'International Tables Vol C Tables 4.2.6.8 and 6.1.1.4'
Ho Ho -0.2175 4.6783 'International Tables Vol C Tables 4.2.6.8 and 6.1.1.4'

loop_
_geom_angle_atom_site_label_1
_geom_angle_atom_site_label_2
_geom_angle_atom_site_label_3
_geom_angle
_geom_angle_site_symmetry_1
_geom_angle_site_symmetry_3
O6 Ho1 O4 77.41(8) 2_666 2_666
O6 Ho1 O3 77.71(7) 2_666 .
O4 Ho1 O3 124.82(7) 2_666 .
O6 Ho1 O5 124.58(7) 2_666 .
O4 Ho1 O5 76.92(7) 2_666 .
O3 Ho1 O5 78.22(7) . .
O6 Ho1 O2 82.14(7) 2_666 .
O4 Ho1 O2 77.50(7) 2_666 .
O3 Ho1 O2 144.65(7) . .
O5 Ho1 O2 136.84(7) . .
O6 Ho1 O1 133.22(7) 2_666 .
O4 Ho1 O1 76.41(7) 2_666 .
O3 Ho1 O1 148.37(7) . .
O5 Ho1 O1 85.69(7) . .
O2 Ho1 O1 54.71(7) . .
O6 Ho1 N2 139.40(8) 2_666 .
O4 Ho1 N2 142.82(8) 2_666 .
O3 Ho1 N2 72.49(7) . .
O5 Ho1 N2 75.40(7) . .
O2 Ho1 N2 107.29(7) . .
O1 Ho1 N2 77.21(7) . .
O6 Ho1 N1 81.29(8) 2_666 .
O4 Ho1 N1 147.73(8) 2_666 .
O3 Ho1 N1 72.69(8) . .
O5 Ho1 N1 135.35(8) . .
O2 Ho1 N1 75.79(8) . .
O1 Ho1 N1 101.98(7) . .
N2 Ho1 N1 64.02(8) . .
O6 Ho1 C7 105.90(8) 2_666 .
O4 Ho1 C7 69.62(8) 2_666 .
O3 Ho1 C7 165.40(8) . .
O5 Ho1 C7 109.67(8) . .
O2 Ho1 C7 27.82(8) . .
O1 Ho1 C7 27.95(8) . .
N2 Ho1 C7 97.15(8) . .
N1 Ho1 C7 93.66(8) . .
C7 O1 Ho1 89.76(17) . .
C7 O2 Ho1 90.29(17) . .
C16 O3 Ho1 133.01(19) . .
C16 O4 Ho1 150.00(19) . 2_666
C25 O5 Ho1 123.51(18) . .
C25 O6 Ho1 157.7(2) . 2_666
C28 N1 C39 117.6(3) . .
C28 N1 Ho1 123.3(2) . .
C39 N1 Ho1 118.17(18) . .
C37 N2 C38 118.3(3) . .
C37 N2 Ho1 122.3(2) . .
C38 N2 Ho1 118.64(19) . .
C2 C1 C6 120.1(3) . .
C2 C1 H1 119.9 . .
C6 C1 H1 119.9 . .
C3 C2 C1 121.6(3) . .
C3 C2 H2 119.2 . .
C1 C2 H2 119.2 . .
C2 C3 C4 118.0(3) . .
C2 C3 C8 120.7(3) . .
C4 C3 C8 121.3(3) . .
C5 C4 C3 120.8(3) . .
C5 C4 H4 119.6 . .
C3 C4 H4 119.6 . .
C4 C5 C6 121.0(3) . .
C4 C5 H5 119.5 . .
C6 C5 H5 119.5 . .
C5 C6 C1 118.6(3) . .
C5 C6 C7 120.5(3) . .
C1 C6 C7 120.7(3) . .
O2 C7 O1 120.5(3) . .
O2 C7 C6 119.7(3) . .
O1 C7 C6 119.7(3) . .
O2 C7 Ho1 61.89(15) . .
O1 C7 Ho1 62.28(15) . .
C6 C7 Ho1 157.7(2) . .
C3 C8 C9 112.0(3) . .
C3 C8 H8A 109.2 . .
C9 C8 H8A 109.2 . .
C3 C8 H8B 109.2 . .
C9 C8 H8B 109.2 . .
H8A C8 H8B 107.9 . .
C8 C9 H9A 109.5 . .
C8 C9 H9B 109.5 . .
H9A C9 H9B 109.5 . .
C8 C9 H9C 109.5 . .
H9A C9 H9C 109.5 . .
H9B C9 H9C 109.5 . .
C11 C10 C15 120.1(3) . .
C11 C10 H10 119.9 . .
C15 C10 H10 119.9 . .
C10 C11 C12 121.1(3) . .
C10 C11 H11 119.4 . .
C12 C11 H11 119.4 . .
C11 C12 C13 118.8(3) . .
C11 C12 C17 119.7(3) . .
C13 C12 C17 121.4(3) . .
C14 C13 C12 120.5(3) . .
C14 C13 H13 119.7 . .
C12 C13 H13 119.7 . .
C13 C14 C15 120.4(3) . .
C13 C14 H14 119.8 . .
C15 C14 H14 119.8 . .
C14 C15 C10 119.0(3) . .
C14 C15 C16 121.9(3) . .
C10 C15 C16 119.1(3) . .
O4 C16 O3 125.1(3) . .
O4 C16 C15 117.0(3) . .
O3 C16 C15 117.8(3) . .
C12 C17 C18 113.7(4) . .
C12 C17 H17A 108.8 . .
C18 C17 H17A 108.8 . .
C12 C17 H17B 108.8 . .
C18 C17 H17B 108.8 . .
H17A C17 H17B 107.7 . .
C17 C18 H18A 109.5 . .
C17 C18 H18B 109.5 . .
H18A C18 H18B 109.5 . .
C17 C18 H18C 109.5 . .
H18A C18 H18C 109.5 . .
H18B C18 H18C 109.5 . .
C20 C19 C24 119.6(3) . .
C20 C19 H19 120.2 . .
C24 C19 H19 120.2 . .
C19 C20 C21 121.8(3) . .
C19 C20 H20 119.1 . .
C21 C20 H20 119.1 . .
C22 C21 C20 117.9(3) . .
C22 C21 C26 121.1(3) . .
C20 C21 C26 120.9(3) . .
C23 C22 C21 121.2(3) . .
C23 C22 H22 119.4 . .
C21 C22 H22 119.4 . .
C22 C23 C24 120.3(3) . .
C22 C23 H23 119.9 . .
C24 C23 H23 119.9 . .
C19 C24 C23 119.2(3) . .
C19 C24 C25 119.8(3) . .
C23 C24 C25 121.0(3) . .
O6 C25 O5 124.5(3) . .
O6 C25 C24 117.4(3) . .
O5 C25 C24 118.0(3) . .
C21 C26 C27 111.4(3) . .
C21 C26 H26A 109.3 . .
C27 C26 H26A 109.3 . .
C21 C26 H26B 109.3 . .
C27 C26 H26B 109.3 . .
H26A C26 H26B 108.0 . .
C26 C27 H27A 109.5 . .
C26 C27 H27B 109.5 . .
H27A C27 H27B 109.5 . .
C26 C27 H27C 109.5 . .
H27A C27 H27C 109.5 . .
H27B C27 H27C 109.5 . .
N1 C28 C29 123.4(3) . .
N1 C28 H28 118.3 . .
C29 C28 H28 118.3 . .
C30 C29 C28 119.1(3) . .
C30 C29 H29 120.4 . .
C28 C29 H29 120.4 . .
C29 C30 C31 119.9(3) . .
C29 C30 H30 120.0 . .
C31 C30 H30 120.0 . .
C30 C31 C39 117.1(3) . .
C30 C31 C32 123.6(3) . .
C39 C31 C32 119.4(3) . .
C33 C32 C31 121.1(3) . .
C33 C32 H32 119.5 . .
C31 C32 H32 119.5 . .
C32 C33 C34 121.0(3) . .
C32 C33 H33 119.5 . .
C34 C33 H33 119.5 . .
C38 C34 C35 117.7(3) . .
C38 C34 C33 119.5(3) . .
C35 C34 C33 122.7(3) . .
C36 C35 C34 119.4(3) . .
C36 C35 H35 120.3 . .
C34 C35 H35 120.3 . .
C35 C36 C37 119.1(3) . .
C35 C36 H36 120.4 . .
C37 C36 H36 120.4 . .
N2 C37 C36 123.1(3) . .
N2 C37 H37 118.4 . .
C36 C37 H37 118.4 . .
N2 C38 C34 122.3(3) . .
N2 C38 C39 117.9(3) . .
C34 C38 C39 119.7(3) . .
N1 C39 C31 122.9(3) . .
N1 C39 C38 117.9(3) . .
C31 C39 C38 119.2(3) . .

loop_
_geom_bond_atom_site_label_1
_geom_bond_atom_site_label_2
_geom_bond_distance
_geom_bond_site_symmetry_2
Ho1 O6 2.271(2) 2_666
Ho1 O4 2.291(2) 2_666
Ho1 O3 2.299(2) .
Ho1 O5 2.3271(19) .
Ho1 O2 2.395(2) .
Ho1 O1 2.404(2) .
Ho1 N2 2.551(2) .
Ho1 N1 2.560(2) .
Ho1 C7 2.715(3) .
O1 C7 1.273(3) .
O2 C7 1.267(3) .
O3 C16 1.264(3) .
O4 C16 1.248(3) .
O4 Ho1 2.291(2) 2_666
O5 C25 1.261(3) .
O6 C25 1.257(3) .
O6 Ho1 2.272(2) 2_666
N1 C28 1.323(4) .
N1 C39 1.357(4) .
N2 C37 1.329(4) .
N2 C38 1.354(4) .
C1 C2 1.388(4) .
C1 C6 1.398(4) .
C1 H1 0.9500 .
C2 C3 1.387(4) .
C2 H2 0.9500 .
C3 C4 1.399(4) .
C3 C8 1.508(4) .
C4 C5 1.385(4) .
C4 H4 0.9500 .
C5 C6 1.389(4) .
C5 H5 0.9500 .
C6 C7 1.489(4) .
C8 C9 1.526(5) .
C8 H8A 0.9900 .
C8 H8B 0.9900 .
C9 H9A 0.9800 .
C9 H9B 0.9800 .
C9 H9C 0.9800 .
C10 C11 1.374(4) .
C10 C15 1.398(4) .
C10 H10 0.9500 .
C11 C12 1.377(5) .
C11 H11 0.9500 .
C12 C13 1.392(5) .
C12 C17 1.511(5) .
C13 C14 1.381(4) .
C13 H13 0.9500 .
C14 C15 1.383(4) .
C14 H14 0.9500 .
C15 C16 1.501(4) .
C17 C18 1.521(7) .
C17 H17A 0.9900 .
C17 H17B 0.9900 .
C18 H18A 0.9800 .
C18 H18B 0.9800 .
C18 H18C 0.9800 .
C19 C20 1.382(4) .
C19 C24 1.385(4) .
C19 H19 0.9500 .
C20 C21 1.390(4) .
C20 H20 0.9500 .
C21 C22 1.382(4) .
C21 C26 1.510(4) .
C22 C23 1.380(4) .
C22 H22 0.9500 .
C23 C24 1.395(4) .
C23 H23 0.9500 .
C24 C25 1.503(4) .
C26 C27 1.534(5) .
C26 H26A 0.9900 .
C26 H26B 0.9900 .
C27 H27A 0.9800 .
C27 H27B 0.9800 .
C27 H27C 0.9800 .
C28 C29 1.395(4) .
C28 H28 0.9500 .
C29 C30 1.363(5) .
C29 H29 0.9500 .
C30 C31 1.394(5) .
C30 H30 0.9500 .
C31 C39 1.414(4) .
C31 C32 1.438(5) .
C32 C33 1.343(5) .
C32 H32 0.9500 .
C33 C34 1.436(5) .
C33 H33 0.9500 .
C34 C38 1.405(4) .
C34 C35 1.415(4) .
C35 C36 1.361(5) .
C35 H35 0.9500 .
C36 C37 1.398(4) .
C36 H36 0.9500 .
C37 H37 0.9500 .
C38 C39 1.440(4) .

loop_
_geom_torsion_atom_site_label_1
_geom_torsion_atom_site_label_2
_geom_torsion_atom_site_label_3
_geom_torsion_atom_site_label_4
_geom_torsion
_geom_torsion_site_symmetry_1
O6 Ho1 O1 C7 14.3(2) 2_666
O4 Ho1 O1 C7 72.02(17) 2_666
O3 Ho1 O1 C7 -151.28(17) .
O5 Ho1 O1 C7 149.59(17) .
O2 Ho1 O1 C7 -12.14(16) .
N2 Ho1 O1 C7 -134.42(18) .
N1 Ho1 O1 C7 -74.91(18) .
O6 Ho1 O2 C7 -148.65(18) 2_666
O4 Ho1 O2 C7 -69.88(18) 2_666
O3 Ho1 O2 C7 155.83(17) .
O5 Ho1 O2 C7 -15.0(2) .
O1 Ho1 O2 C7 12.19(16) .
N2 Ho1 O2 C7 71.91(18) .
N1 Ho1 O2 C7 128.40(18) .
O6 Ho1 O3 C16 29.6(2) 2_666
O4 Ho1 O3 C16 -35.3(3) 2_666
O5 Ho1 O3 C16 -100.1(2) .
O2 Ho1 O3 C16 86.3(3) .
O1 Ho1 O3 C16 -161.0(2) .
N2 Ho1 O3 C16 -178.3(3) .
N1 Ho1 O3 C16 114.2(3) .
C7 Ho1 O3 C16 135.6(3) .
O6 Ho1 O5 C25 -7.5(3) 2_666
O4 Ho1 O5 C25 -71.9(2) 2_666
O3 Ho1 O5 C25 58.4(2) .
O2 Ho1 O5 C25 -127.0(2) .
O1 Ho1 O5 C25 -148.9(2) .
N2 Ho1 O5 C25 133.2(2) .
N1 Ho1 O5 C25 108.4(2) .
C7 Ho1 O5 C25 -134.3(2) .
O6 Ho1 N1 C28 -25.5(2) 2_666
O4 Ho1 N1 C28 23.5(3) 2_666
O3 Ho1 N1 C28 -105.3(2) .
O5 Ho1 N1 C28 -157.0(2) .
O2 Ho1 N1 C28 58.5(2) .
O1 Ho1 N1 C28 107.0(2) .
N2 Ho1 N1 C28 176.2(3) .
C7 Ho1 N1 C28 80.0(2) .
O6 Ho1 N1 C39 143.2(2) 2_666
O4 Ho1 N1 C39 -167.72(18) 2_666
O3 Ho1 N1 C39 63.5(2) .
O5 Ho1 N1 C39 11.8(3) .
O2 Ho1 N1 C39 -132.7(2) .
O1 Ho1 N1 C39 -84.3(2) .
N2 Ho1 N1 C39 -15.06(19) .
C7 Ho1 N1 C39 -111.2(2) .
O6 Ho1 N2 C37 150.3(2) 2_666
O4 Ho1 N2 C37 -19.4(3) 2_666
O3 Ho1 N2 C37 105.7(2) .
O5 Ho1 N2 C37 23.7(2) .
O2 Ho1 N2 C37 -111.4(2) .
O1 Ho1 N2 C37 -65.1(2) .
N1 Ho1 N2 C37 -175.5(2) .
C7 Ho1 N2 C37 -84.9(2) .
O6 Ho1 N2 C38 -19.3(3) 2_666
O4 Ho1 N2 C38 170.98(18) 2_666
O3 Ho1 N2 C38 -63.9(2) .
O5 Ho1 N2 C38 -145.9(2) .
O2 Ho1 N2 C38 79.0(2) .
O1 Ho1 N2 C38 125.2(2) .
N1 Ho1 N2 C38 14.91(19) .
C7 Ho1 N2 C38 105.5(2) .
C6 C1 C2 C3 1.0(5) .
C1 C2 C3 C4 0.0(5) .
C1 C2 C3 C8 179.1(3) .
C2 C3 C4 C5 -0.7(5) .
C8 C3 C4 C5 -179.8(3) .
C3 C4 C5 C6 0.4(5) .
C4 C5 C6 C1 0.5(5) .
C4 C5 C6 C7 -173.8(3) .
C2 C1 C6 C5 -1.2(4) .
C2 C1 C6 C7 173.1(3) .
Ho1 O2 C7 O1 -22.2(3) .
Ho1 O2 C7 C6 154.5(2) .
Ho1 O1 C7 O2 22.1(3) .
Ho1 O1 C7 C6 -154.6(2) .
C5 C6 C7 O2 -5.9(4) .
C1 C6 C7 O2 179.9(3) .
C5 C6 C7 O1 170.8(3) .
C1 C6 C7 O1 -3.4(4) .
C5 C6 C7 Ho1 81.9(6) .
C1 C6 C7 Ho1 -92.3(6) .
O6 Ho1 C7 O2 32.40(19) 2_666
O4 Ho1 C7 O2 102.07(18) 2_666
O3 Ho1 C7 O2 -70.0(4) .
O5 Ho1 C7 O2 169.17(16) .
O1 Ho1 C7 O2 -158.4(3) .
N2 Ho1 C7 O2 -113.84(17) .
N1 Ho1 C7 O2 -49.58(18) .
O6 Ho1 C7 O1 -169.18(16) 2_666
O4 Ho1 C7 O1 -99.51(18) 2_666
O3 Ho1 C7 O1 88.4(3) .
O5 Ho1 C7 O1 -32.42(18) .
O2 Ho1 C7 O1 158.4(3) .
N2 Ho1 C7 O1 44.58(17) .
N1 Ho1 C7 O1 108.84(17) .
O6 Ho1 C7 C6 -67.9(5) 2_666
O4 Ho1 C7 C6 1.7(5) 2_666
O3 Ho1 C7 C6 -170.4(4) .
O5 Ho1 C7 C6 68.8(6) .
O2 Ho1 C7 C6 -100.3(6) .
O1 Ho1 C7 C6 101.2(6) .
N2 Ho1 C7 C6 145.8(5) .
N1 Ho1 C7 C6 -149.9(5) .
C2 C3 C8 C9 -82.5(4) .
C4 C3 C8 C9 96.6(4) .
C15 C10 C11 C12 0.8(5) .
C10 C11 C12 C13 -1.4(5) .
C10 C11 C12 C17 178.9(3) .
C11 C12 C13 C14 1.2(5) .
C17 C12 C13 C14 -179.2(3) .
C12 C13 C14 C15 -0.3(5) .
C13 C14 C15 C10 -0.3(4) .
C13 C14 C15 C16 177.7(3) .
C11 C10 C15 C14 0.1(4) .
C11 C10 C15 C16 -178.0(3) .
Ho1 O4 C16 O3 -13.3(6) 2_666
Ho1 O4 C16 C15 166.9(3) 2_666
Ho1 O3 C16 O4 35.1(4) .
Ho1 O3 C16 C15 -145.1(2) .
C14 C15 C16 O4 -179.7(3) .
C10 C15 C16 O4 -1.7(4) .
C14 C15 C16 O3 0.5(4) .
C10 C15 C16 O3 178.5(2) .
C11 C12 C17 C18 -71.4(5) .
C13 C12 C17 C18 109.0(4) .
C24 C19 C20 C21 -1.0(5) .
C19 C20 C21 C22 1.2(5) .
C19 C20 C21 C26 179.7(3) .
C20 C21 C22 C23 0.0(5) .
C26 C21 C22 C23 -178.5(3) .
C21 C22 C23 C24 -1.2(5) .
C20 C19 C24 C23 -0.3(4) .
C20 C19 C24 C25 -178.9(3) .
C22 C23 C24 C19 1.4(4) .
C22 C23 C24 C25 180.0(3) .
Ho1 O6 C25 O5 -59.8(6) 2_666
Ho1 O6 C25 C24 120.2(5) 2_666
Ho1 O5 C25 O6 27.3(4) .
Ho1 O5 C25 C24 -152.70(19) .
C19 C24 C25 O6 -17.7(4) .
C23 C24 C25 O6 163.7(3) .
C19 C24 C25 O5 162.2(3) .
C23 C24 C25 O5 -16.3(4) .
C22 C21 C26 C27 91.4(4) .
C20 C21 C26 C27 -87.0(4) .
C39 N1 C28 C29 -0.7(5) .
Ho1 N1 C28 C29 168.1(2) .
N1 C28 C29 C30 -1.7(5) .
C28 C29 C30 C31 2.5(5) .
C29 C30 C31 C39 -1.0(5) .
C29 C30 C31 C32 177.6(3) .
C30 C31 C32 C33 -176.6(3) .
C39 C31 C32 C33 1.9(5) .
C31 C32 C33 C34 0.1(6) .
C32 C33 C34 C38 -2.0(5) .
C32 C33 C34 C35 175.5(3) .
C38 C34 C35 C36 -0.4(5) .
C33 C34 C35 C36 -178.0(3) .
C34 C35 C36 C37 -2.1(5) .
C38 N2 C37 C36 0.1(4) .
Ho1 N2 C37 C36 -169.6(2) .
C35 C36 C37 N2 2.4(5) .
C37 N2 C38 C34 -2.8(4) .
Ho1 N2 C38 C34 167.3(2) .
C37 N2 C38 C39 175.9(3) .
Ho1 N2 C38 C39 -14.1(3) .
C35 C34 C38 N2 3.0(5) .
C33 C34 C38 N2 -179.4(3) .
C35 C34 C38 C39 -175.6(3) .
C33 C34 C38 C39 2.0(5) .
C28 N1 C39 C31 2.3(4) .
Ho1 N1 C39 C31 -167.1(2) .
C28 N1 C39 C38 -175.9(3) .
Ho1 N1 C39 C38 14.6(3) .
C30 C31 C39 N1 -1.5(5) .
C32 C31 C39 N1 179.9(3) .
C30 C31 C39 C38 176.8(3) .
C32 C31 C39 C38 -1.9(5) .
N2 C38 C39 N1 -0.4(4) .
C34 C38 C39 N1 178.2(3) .
N2 C38 C39 C31 -178.8(3) .
C34 C38 C39 C31 -0.1(4) .
